data_4331530
loop_
_publ_author_name
'Decken, Andreas'
'Mattar, Saba M.'
'Passmore, Jack'
'Shuvaev, Konstantin V.'
'Thompson, Laurence K.'

_publ_section_title
;
 Toward a More General Synthetic Route to Paramagnetic Solids Containing
 RCNSSS&#x2022;+Radical Cations. A Structure&#x2212;Property Correlation
 for RCNSSS&#x2022;+(R = F5C2, Cl3C)
;
_journal_issue 10
_journal_name_full 'Inorganic Chemistry'
_journal_page_first 3878
_journal_page_last 3886
_journal_paper_doi 10.1021/ic050577n
_journal_volume 45
_journal_year 2006
_chemical_formula_sum 'C2 As Cl3 F6 N S3'
_chemical_formula_weight 429.48
_chemical_name_systematic
; 
 ? 
;
_space_group_IT_number 61
_symmetry_cell_setting orthorhombic
_symmetry_space_group_name_Hall '-P 2ac 2ab'
_symmetry_space_group_name_H-M 'P b c a'
_atom_sites_solution_hydrogens geom
_atom_sites_solution_primary direct
_atom_sites_solution_secondary difmap
_audit_creation_method SHELXL-97
_cell_angle_alpha 90.00
_cell_angle_beta 90.00
_cell_angle_gamma 90.00
_cell_formula_units_Z 8
_cell_length_a 8.7769(9)
_cell_length_b 11.8319(11)
_cell_length_c 22.826(2)
_cell_measurement_temperature 198(2)
_cell_volume 2370.4(4)
_computing_cell_refinement 'Bruker XSCANS'
_computing_data_collection 'Bruker XSCANS'
_computing_data_reduction 'Bruker SHELXTL'
_computing_molecular_graphics 'Bruker SHELXTL'
_computing_publication_material 'Bruker SHELXTL'
_computing_structure_refinement 'SHELXL-97 (Sheldrick, 1997)'
_computing_structure_solution 'SHELXS-97 (Sheldrick, 1990)'
_diffrn_ambient_temperature 198(2)
_diffrn_measured_fraction_theta_full 0.993
_diffrn_measured_fraction_theta_max 0.993
_diffrn_measurement_device_type 'Bruker P4'
_diffrn_measurement_method '\w scans'
_diffrn_radiation_monochromator graphite
_diffrn_radiation_source 'fine-focus sealed tube'
_diffrn_radiation_type MoK\a
_diffrn_radiation_wavelength 0.71073
_diffrn_reflns_av_R_equivalents 0.0276
_diffrn_reflns_av_sigmaI/netI 0.0194
_diffrn_reflns_limit_h_max 10
_diffrn_reflns_limit_h_min -11
_diffrn_reflns_limit_k_max 14
_diffrn_reflns_limit_k_min -15
_diffrn_reflns_limit_l_max 29
_diffrn_reflns_limit_l_min -29
_diffrn_reflns_number 15389
_diffrn_reflns_theta_full 27.49
_diffrn_reflns_theta_max 27.49
_diffrn_reflns_theta_min 1.78
_exptl_absorpt_coefficient_mu 4.118
_exptl_absorpt_correction_type none
_exptl_crystal_colour Red
_exptl_crystal_density_diffrn 2.407
_exptl_crystal_density_method 'not measured'
_exptl_crystal_description Irregular
_exptl_crystal_F_000 1640
_exptl_crystal_size_max 0.1
_exptl_crystal_size_mid 0.2
_exptl_crystal_size_min 0.35
_refine_diff_density_max 0.754
_refine_diff_density_min -0.555
_refine_diff_density_rms 0.076
_refine_ls_extinction_method none
_refine_ls_goodness_of_fit_ref 1.051
_refine_ls_hydrogen_treatment mixed
_refine_ls_matrix_type full
_refine_ls_number_parameters 181
_refine_ls_number_reflns 2706
_refine_ls_number_restraints 0
_refine_ls_restrained_S_all 1.051
_refine_ls_R_factor_all 0.0369
_refine_ls_R_factor_gt 0.0271
_refine_ls_shift/su_max 0.000
_refine_ls_shift/su_mean 0.000
_refine_ls_structure_factor_coef Fsqd
_refine_ls_weighting_details 'calc w=1/[\s^2^(Fo^2^)+(0.0307P)^2^+2.4813P] where P=(Fo^2^+2Fc^2^)/3'
_refine_ls_weighting_scheme calc
_refine_ls_wR_factor_gt 0.0661
_refine_ls_wR_factor_ref 0.0692
_reflns_number_gt 2222
_reflns_number_total 2706
_reflns_threshold_expression >2sigma(I)
_cod_data_source_file ic050577nsup2.cif
_cod_data_source_block jp
_cod_depositor_comments
;
The following automatic conversions were performed:

'_symmetry_cell_setting' value 'Orthorhombic' changed to
'orthorhombic' according to
/home/saulius/struct/CIF-dictionaries/cif_core.dic dictionary named
'cif_core.dic' version 2.4.2 from 2011-04-26.

Automatic conversion script
Id: cif_fix_values 1891 2012-01-12 08:04:46Z andrius 
;
_cod_original_sg_symbol_H-M Pbca
_cod_database_code 4331530

loop_
_symmetry_equiv_pos_as_xyz
'x, y, z'
'-x+1/2, -y, z+1/2'
'-x, y+1/2, -z+1/2'
'x+1/2, -y+1/2, -z'
'-x, -y, -z'
'x-1/2, y, -z-1/2'
'x, -y-1/2, z-1/2'
'-x-1/2, y-1/2, z'

loop_
_atom_site_label
_atom_site_type_symbol
_atom_site_fract_x
_atom_site_fract_y
_atom_site_fract_z
_atom_site_U_iso_or_equiv
_atom_site_adp_type
_atom_site_occupancy
_atom_site_symmetry_multiplicity
_atom_site_calc_flag
_atom_site_refinement_flags
C1 C 0.2923(3) 0.2832(2) 0.39378(11) 0.0261(5) Uani 1 1 d .
S2 S 0.37354(8) 0.32680(6) 0.32746(3) 0.03511(16) Uani 1 1 d .
S3 S 0.24560(8) 0.23053(6) 0.27367(3) 0.03558(16) Uani 1 1 d .
S4 S 0.11835(8) 0.15177(6) 0.33816(3) 0.03635(17) Uani 1 1 d .
N5 N 0.1856(2) 0.21068(18) 0.39632(10) 0.0319(5) Uani 1 1 d .
C6 C 0.3527(3) 0.3389(2) 0.44925(11) 0.0302(5) Uani 1 1 d .
Cl1 Cl 0.21981(9) 0.44183(7) 0.47137(4) 0.0500(2) Uani 1 1 d .
Cl2 Cl 0.52746(9) 0.40552(8) 0.43353(4) 0.0541(2) Uani 1 1 d .
Cl3 Cl 0.37599(11) 0.23857(7) 0.50439(4) 0.0584(2) Uani 1 1 d .
As As 0.10311(3) 0.00199(2) 0.163804(12) 0.02970(9) Uani 1 1 d .
F1 F 0.1391(2) -0.06305(19) 0.09930(8) 0.0628(6) Uani 1 1 d .
F2 F 0.0629(2) 0.0668(2) 0.22993(9) 0.0708(7) Uani 1 1 d .
F3 F 0.0510(6) -0.1234(4) 0.1925(2) 0.0834(17) Uani 0.65 1 d P
F4 F -0.0756(5) 0.0283(6) 0.1451(2) 0.095(2) Uani 0.65 1 d P
F5 F 0.1623(10) 0.1299(3) 0.1418(2) 0.112(2) Uani 0.65 1 d P
F6 F 0.2850(5) -0.0227(5) 0.1888(2) 0.0763(14) Uani 0.65 1 d P
F3A F -0.0811(9) -0.0492(9) 0.1643(4) 0.080(3) Uani 0.35 1 d P
F4A F 0.0284(15) 0.1072(7) 0.1212(4) 0.093(3) Uani 0.35 1 d P
F5A F 0.2737(9) 0.0537(13) 0.1589(5) 0.111(4) Uani 0.35 1 d P
F6A F 0.158(2) -0.1038(11) 0.2022(4) 0.157(7) Uani 0.35 1 d P

loop_
_atom_site_aniso_label
_atom_site_aniso_U_11
_atom_site_aniso_U_22
_atom_site_aniso_U_33
_atom_site_aniso_U_23
_atom_site_aniso_U_13
_atom_site_aniso_U_12
C1 0.0251(12) 0.0257(11) 0.0277(12) -0.0004(10) -0.0022(10) 0.0015(9)
S2 0.0434(4) 0.0345(3) 0.0274(3) -0.0003(3) 0.0004(3) -0.0075(3)
S3 0.0426(4) 0.0359(3) 0.0283(3) -0.0058(3) -0.0049(3) 0.0026(3)
S4 0.0372(4) 0.0350(3) 0.0369(4) -0.0075(3) -0.0057(3) -0.0065(3)
N5 0.0330(12) 0.0316(10) 0.0309(11) -0.0026(9) -0.0023(9) -0.0034(9)
C6 0.0293(13) 0.0322(12) 0.0291(13) -0.0003(10) -0.0038(10) -0.0040(10)
Cl1 0.0454(4) 0.0513(4) 0.0533(5) -0.0246(4) -0.0099(3) 0.0079(3)
Cl2 0.0393(4) 0.0769(6) 0.0460(4) -0.0133(4) 0.0008(3) -0.0279(4)
Cl3 0.0831(6) 0.0489(4) 0.0432(4) 0.0150(4) -0.0322(4) -0.0107(4)
As 0.03295(16) 0.02982(14) 0.02633(15) -0.00499(10) -0.00027(10) 0.00065(10)
F1 0.0624(13) 0.0843(14) 0.0418(11) -0.0271(11) 0.0014(9) 0.0184(11)
F2 0.0568(12) 0.1031(17) 0.0524(12) -0.0491(12) 0.0074(10) -0.0174(12)
F3 0.112(4) 0.048(2) 0.091(4) 0.005(2) 0.019(3) -0.037(3)
F4 0.060(3) 0.151(5) 0.074(3) -0.060(4) -0.034(2) 0.064(3)
F5 0.209(7) 0.046(2) 0.081(3) 0.015(2) 0.036(4) -0.028(3)
F6 0.037(2) 0.120(4) 0.072(3) -0.019(3) -0.0170(19) 0.010(2)
F3A 0.058(5) 0.113(7) 0.070(6) -0.038(5) 0.019(4) -0.050(6)
F4A 0.133(8) 0.054(4) 0.093(6) 0.017(4) 0.006(6) 0.048(5)
F5A 0.035(4) 0.176(11) 0.121(8) -0.102(8) 0.027(5) -0.047(6)
F6A 0.29(2) 0.127(11) 0.058(5) 0.043(7) -0.022(10) 0.119(12)

loop_
_atom_type_symbol
_atom_type_description
_atom_type_scat_dispersion_real
_atom_type_scat_dispersion_imag
_atom_type_scat_source
C C 0.0033 0.0016 'International Tables Vol C Tables 4.2.6.8 and 6.1.1.4'
N N 0.0061 0.0033 'International Tables Vol C Tables 4.2.6.8 and 6.1.1.4'
F F 0.0171 0.0103 'International Tables Vol C Tables 4.2.6.8 and 6.1.1.4'
S S 0.1246 0.1234 'International Tables Vol C Tables 4.2.6.8 and 6.1.1.4'
Cl Cl 0.1484 0.1585 'International Tables Vol C Tables 4.2.6.8 and 6.1.1.4'
As As 0.0499 2.0058 'International Tables Vol C Tables 4.2.6.8 and 6.1.1.4'

loop_
_geom_angle_atom_site_label_1
_geom_angle_atom_site_label_2
_geom_angle_atom_site_label_3
_geom_angle
N5 C1 C6 120.7(2)
N5 C1 S2 122.57(19)
C6 C1 S2 116.71(18)
C1 S2 S3 97.66(9)
S2 S3 S4 97.00(4)
N5 S4 S3 101.17(9)
C1 N5 S4 121.59(19)
C1 C6 Cl3 110.26(17)
C1 C6 Cl1 107.93(17)
Cl3 C6 Cl1 110.00(15)
C1 C6 Cl2 109.11(18)
Cl3 C6 Cl2 110.46(14)
Cl1 C6 Cl2 109.03(14)
F6A As F5A 93.3(8)
F6A As F4 124.8(7)
F5A As F4 141.8(7)
F6A As F5 141.0(7)
F5A As F5 49.7(5)
F4 As F5 92.7(4)
F6A As F3 34.9(6)
F5A As F3 127.6(6)
F4 As F3 90.5(3)
F5 As F3 174.3(3)
F6A As F1 93.7(4)
F5A As F1 86.5(3)
F4 As F1 92.18(16)
F5 As F1 95.29(18)
F3 As F1 89.3(2)
F6A As F4A 174.1(8)
F5A As F4A 92.3(7)
F4 As F4A 49.7(4)
F5 As F4A 44.9(4)
F3 As F4A 139.3(5)
F1 As F4A 84.7(3)
F6A As F6 53.8(6)
F5A As F6 39.6(6)
F4 As F6 175.5(2)
F5 As F6 88.0(3)
F3 As F6 88.5(3)
F1 As F6 92.18(17)
F4A As F6 131.9(5)
F6A As F3A 90.1(7)
F5A As F3A 176.1(6)
F4 As F3A 35.0(4)
F5 As F3A 127.5(5)
F3 As F3A 55.5(4)
F1 As F3A 91.2(3)
F4A As F3A 84.3(6)
F6 As F3A 143.8(4)
F6A As F2 86.0(4)
F5A As F2 94.7(3)
F4 As F2 87.03(16)
F5 As F2 85.68(18)
F3 As F2 89.7(2)
F1 As F2 178.79(11)
F4A As F2 95.5(3)
F6 As F2 88.59(17)
F3A As F2 87.6(3)
F6A F3 F3A 130.7(8)
F6A F3 As 67.9(6)
F3A F3 As 63.6(3)
F3A F4 F4A 142.2(7)
F3A F4 As 76.3(5)
F4A F4 As 67.2(4)
F4A F5 F5A 127.4(5)
F4A F5 As 68.9(4)
F5A F5 As 63.1(4)
F5A F6 F6A 124.4(6)
F5A F6 As 65.5(4)
F6A F6 As 59.1(4)
F4 F3A F3 129.6(7)
F4 F3A As 68.7(4)
F3 F3A As 60.9(3)
F5 F4A F4 125.7(6)
F5 F4A As 66.2(4)
F4 F4A As 63.2(3)
F6 F5A F5 138.4(8)
F6 F5A As 74.8(6)
F5 F5A As 67.3(4)
F3 F6A F6 143.8(9)
F3 F6A As 77.2(6)
F6 F6A As 67.1(5)

loop_
_geom_bond_atom_site_label_1
_geom_bond_atom_site_label_2
_geom_bond_distance
C1 N5 1.272(3)
C1 C6 1.523(3)
C1 S2 1.751(3)
S2 S3 2.0164(10)
S3 S4 2.0695(10)
S4 N5 1.611(2)
C6 Cl3 1.743(3)
C6 Cl1 1.760(3)
C6 Cl2 1.762(3)
As F6A 1.601(8)
As F5A 1.622(7)
As F4 1.656(4)
As F5 1.677(4)
As F3 1.685(4)
As F1 1.6911(18)
As F4A 1.710(7)
As F6 1.720(4)
As F3A 1.726(7)
As F2 1.7293(18)
F3 F6A 0.988(18)
F3 F3A 1.589(12)
F4 F3A 1.019(10)
F4 F4A 1.415(11)
F5 F4A 1.295(12)
F5 F5A 1.386(14)
F6 F5A 1.137(16)
F6 F6A 1.505(18)
